data_7230993
loop_
_publ_author_name
'Pinter, Emily N.'
'Cantrell, Lee S.'
'Day, Graeme M.'
'Wheeler, Kraig A.'

_publ_section_title
;
 Pasteur's tartaramide/malamide quasiracemates: new entries and departures
 from near inversion symmetry
;
_journal_issue 30
_journal_name_full CrystEngComm
_journal_page_first 4213
_journal_paper_doi 10.1039/C8CE00791H
_journal_volume 20
_journal_year 2018
_chemical_formula_moiety 'C6 H12 N2 O4'
_chemical_formula_sum 'C6 H12 N2 O4'
_chemical_formula_weight 176.18
_space_group_crystal_system orthorhombic
_space_group_IT_number 56
_space_group_name_Hall '-P 2ab 2ac'
_space_group_name_H-M_alt 'P c c n'
_symmetry_space_group_name_Hall '-P 2ab 2ac'
_symmetry_space_group_name_H-M 'P c c n'
_atom_sites_solution_hydrogens mixed
_audit_creation_method SHELXL-2014/7
_audit_update_record
;
2018-03-24 deposited with the CCDC.
2018-06-18 downloaded from the CCDC.
;
_cell_angle_alpha 90
_cell_angle_beta 90
_cell_angle_gamma 90
_cell_formula_units_Z 8
_cell_length_a 9.8954(4)
_cell_length_b 19.3100(9)
_cell_length_c 8.9868(4)
_cell_measurement_reflns_used 7340
_cell_measurement_temperature 100(2)
_cell_measurement_theta_max 67.73
_cell_measurement_theta_min 4.58
_cell_volume 1717.20(13)
_computing_cell_refinement APEX2
_computing_data_collection 'APEX2 (Bruker, 2013)'
_computing_data_reduction
;
SADABS (Bruker, 2013) and XPREP (Bruker, 2013)
;
_computing_molecular_graphics 'XSEED (Barbour, 2001)'
_computing_publication_material 'XSEED (Barbour, 2001)'
_computing_structure_refinement 'SHELXL-2014/7 (Sheldrick, 2014)'
_computing_structure_solution 'SHELXS-2014/7 (Sheldrick, 2014)'
_diffrn_ambient_temperature 100(2)
_diffrn_detector_area_resol_mean 8.33
_diffrn_measured_fraction_theta_full 1.000
_diffrn_measured_fraction_theta_max 1.000
_diffrn_measurement_device_type 'Bruker APEXII CCD'
_diffrn_measurement_method 'phi and omega scans'
_diffrn_radiation_type CuK\a
_diffrn_radiation_wavelength 1.54178
_diffrn_reflns_av_R_equivalents 0.0622
_diffrn_reflns_av_unetI/netI 0.0200
_diffrn_reflns_Laue_measured_fraction_full 1.000
_diffrn_reflns_Laue_measured_fraction_max 1.000
_diffrn_reflns_limit_h_max 11
_diffrn_reflns_limit_h_min -11
_diffrn_reflns_limit_k_max 23
_diffrn_reflns_limit_k_min -23
_diffrn_reflns_limit_l_max 10
_diffrn_reflns_limit_l_min -10
_diffrn_reflns_number 24009
_diffrn_reflns_point_group_measured_fraction_full 1.000
_diffrn_reflns_point_group_measured_fraction_max 1.000
_diffrn_reflns_theta_full 67.679
_diffrn_reflns_theta_max 68.187
_diffrn_reflns_theta_min 4.580
_diffrn_source 'fine-focus sealed tube'
_exptl_absorpt_coefficient_mu 0.983
_exptl_absorpt_correction_T_max 0.753
_exptl_absorpt_correction_T_min 0.675
_exptl_absorpt_correction_type multi-scan
_exptl_absorpt_process_details 'SADABS-2014/7, Bruker'
_exptl_crystal_colour colorless
_exptl_crystal_density_diffrn 1.363
_exptl_crystal_description 'transparent needle'
_exptl_crystal_F_000 752
_exptl_crystal_size_max 0.293
_exptl_crystal_size_mid 0.103
_exptl_crystal_size_min 0.050
_refine_diff_density_max 0.289
_refine_diff_density_min -0.367
_refine_diff_density_rms 0.049
_refine_ls_extinction_method none
_refine_ls_goodness_of_fit_ref 1.025
_refine_ls_hydrogen_treatment mixed
_refine_ls_matrix_type full
_refine_ls_number_parameters 127
_refine_ls_number_reflns 1570
_refine_ls_number_restraints 4
_refine_ls_restrained_S_all 1.024
_refine_ls_R_factor_all 0.0455
_refine_ls_R_factor_gt 0.0371
_refine_ls_shift/su_max 0.101
_refine_ls_shift/su_mean 0.002
_refine_ls_structure_factor_coef Fsqd
_refine_ls_weighting_details 'w=1/[\s^2^(Fo^2^)+(0.0597P)^2^+1.0194P] where P=(Fo^2^+2Fc^2^)/3'
_refine_ls_weighting_scheme calc
_refine_ls_wR_factor_gt 0.0996
_refine_ls_wR_factor_ref 0.1060
_reflns_Friedel_coverage 0.000
_reflns_number_gt 1318
_reflns_number_total 1570
_reflns_threshold_expression 'I > 2\s(I)'
_cod_data_source_file c8ce00791h2.cif
_cod_data_source_block 16kaw102
_cod_depositor_comments 'Adding full bibliography for 7230989--7230996.cif.'
_cod_database_code 7230993
_shelx_shelxl_version_number 2014/7
_shelx_space_group_comment
;
The symmetry employed for this shelxl refinement is uniquely defined
by the following loop, which should always be used as a source of
symmetry information in preference to the above space-group names.
They are only intended as comments.
;
_shelx_estimated_absorpt_t_min 0.762
_shelx_estimated_absorpt_t_max 0.953

loop_
_space_group_symop_operation_xyz
'x, y, z'
'-x+1/2, -y+1/2, z'
'x+1/2, -y, -z+1/2'
'-x, y+1/2, -z+1/2'
'-x, -y, -z'
'x-1/2, y-1/2, -z'
'-x-1/2, y, z-1/2'
'x, -y-1/2, z-1/2'

loop_
_atom_site_label
_atom_site_type_symbol
_atom_site_fract_x
_atom_site_fract_y
_atom_site_fract_z
_atom_site_U_iso_or_equiv
_atom_site_adp_type
_atom_site_occupancy
_atom_site_site_symmetry_order
_atom_site_calc_flag
_atom_site_refinement_flags_posn
_atom_site_refinement_flags_adp
O1 O 0.56949(12) 0.31271(6) 0.41424(12) 0.0183(3) Uani 1 1 d . .
O2 O 0.67988(12) 0.33774(6) 0.03577(13) 0.0201(3) Uani 1 1 d D .
H5 H 0.7626(19) 0.3330(13) 0.007(3) 0.048(7) Uiso 1 1 d D .
O3 O 0.50784(12) 0.44072(6) 0.15536(14) 0.0193(3) Uani 1 1 d D .
H6 H 0.464(3) 0.4690(12) 0.214(3) 0.050(8) Uiso 1 1 d D .
O4 O 0.86858(12) 0.46740(6) 0.18518(14) 0.0230(3) Uani 1 1 d . .
N1 N 0.52504(14) 0.25466(8) 0.19827(16) 0.0187(3) Uani 1 1 d D .
H4 H 0.541(2) 0.2506(12) 0.1046(19) 0.031(6) Uiso 1 1 d D .
N2 N 0.70343(15) 0.52927(8) 0.06809(17) 0.0211(3) Uani 1 1 d D .
H7 H 0.6200(16) 0.5296(11) 0.045(2) 0.026(5) Uiso 1 1 d D .
C1 C 0.58516(16) 0.30457(8) 0.27632(18) 0.0152(4) Uani 1 1 d . .
C2 C 0.68031(16) 0.35302(8) 0.19070(18) 0.0155(4) Uani 1 1 d . .
H2 H 0.7741 0.3464 0.2295 0.019 Uiso 1 1 calc R U
C3 C 0.63811(16) 0.42883(9) 0.21806(19) 0.0166(4) Uani 1 1 d . .
H3 H 0.6327 0.4367 0.3279 0.020 Uiso 1 1 calc R U
C4 C 0.74685(18) 0.47720(8) 0.15360(18) 0.0175(4) Uani 1 1 d . .
C5 C 0.79548(19) 0.58013(10) 0.0020(2) 0.0270(4) Uani 1 1 d . .
H5A H 0.8289 0.6114 0.0797 0.040 Uiso 1 1 calc R U
H5B H 0.7472 0.6070 -0.0737 0.040 Uiso 1 1 calc R U
H5C H 0.8719 0.5560 -0.0442 0.040 Uiso 1 1 calc R U
C6 C 0.43948(19) 0.20161(10) 0.2671(2) 0.0252(4) Uani 1 1 d . .
H6A H 0.4664 0.1952 0.3711 0.038 Uiso 1 1 calc R U
H6B H 0.4500 0.1578 0.2133 0.038 Uiso 1 1 calc R U
H6C H 0.3448 0.2163 0.2629 0.038 Uiso 1 1 calc R U

loop_
_atom_site_aniso_label
_atom_site_aniso_U_11
_atom_site_aniso_U_22
_atom_site_aniso_U_33
_atom_site_aniso_U_23
_atom_site_aniso_U_13
_atom_site_aniso_U_12
O1 0.0224(6) 0.0187(6) 0.0139(6) 0.0006(5) 0.0000(5) -0.0005(5)
O2 0.0214(7) 0.0237(6) 0.0152(6) -0.0025(5) 0.0036(5) -0.0004(5)
O3 0.0148(6) 0.0202(6) 0.0229(7) 0.0006(5) -0.0002(5) 0.0028(5)
O4 0.0167(6) 0.0235(7) 0.0288(7) -0.0002(5) -0.0029(5) -0.0023(5)
N1 0.0213(7) 0.0188(7) 0.0159(7) -0.0015(6) 0.0012(6) -0.0013(6)
N2 0.0178(8) 0.0200(7) 0.0254(8) 0.0042(6) -0.0017(6) -0.0042(6)
C1 0.0136(8) 0.0158(8) 0.0163(9) 0.0008(6) -0.0021(6) 0.0031(6)
C2 0.0155(8) 0.0178(8) 0.0131(8) 0.0002(6) 0.0003(6) 0.0010(6)
C3 0.0152(8) 0.0179(8) 0.0168(9) -0.0009(6) -0.0004(6) 0.0011(6)
C4 0.0196(8) 0.0175(8) 0.0155(8) -0.0035(6) -0.0007(7) -0.0006(7)
C5 0.0257(10) 0.0242(9) 0.0310(10) 0.0087(8) -0.0014(8) -0.0073(7)
C6 0.0251(10) 0.0240(9) 0.0266(10) -0.0006(7) 0.0002(7) -0.0076(7)

loop_
_atom_type_symbol
_atom_type_description
_atom_type_scat_dispersion_real
_atom_type_scat_dispersion_imag
_atom_type_scat_source
C C 0.0181 0.0091 'International Tables Vol C Tables 4.2.6.8 and 6.1.1.4'
H H 0.0000 0.0000 'International Tables Vol C Tables 4.2.6.8 and 6.1.1.4'
N N 0.0311 0.0180 'International Tables Vol C Tables 4.2.6.8 and 6.1.1.4'
O O 0.0492 0.0322 'International Tables Vol C Tables 4.2.6.8 and 6.1.1.4'

loop_
_geom_angle_atom_site_label_1
_geom_angle_atom_site_label_2
_geom_angle_atom_site_label_3
_geom_angle
C2 O2 H5 108.0(18)
C3 O3 H6 107.8(18)
C1 N1 C6 122.78(15)
C1 N1 H4 119.8(15)
C6 N1 H4 117.2(15)
C4 N2 C5 122.51(15)
C4 N2 H7 117.2(15)
C5 N2 H7 120.0(15)
O1 C1 N1 123.61(15)
O1 C1 C2 119.56(14)
N1 C1 C2 116.82(14)
O2 C2 C1 111.24(13)
O2 C2 C3 110.61(13)
C1 C2 C3 109.44(13)
O2 C2 H2 108.5
C1 C2 H2 108.5
C3 C2 H2 108.5
O3 C3 C4 112.70(13)
O3 C3 C2 109.56(13)
C4 C3 C2 109.09(13)
O3 C3 H3 108.5
C4 C3 H3 108.5
C2 C3 H3 108.5
O4 C4 N2 123.60(16)
O4 C4 C3 119.73(15)
N2 C4 C3 116.65(15)
N2 C5 H5A 109.5
N2 C5 H5B 109.5
H5A C5 H5B 109.5
N2 C5 H5C 109.5
H5A C5 H5C 109.5
H5B C5 H5C 109.5
N1 C6 H6A 109.5
N1 C6 H6B 109.5
H6A C6 H6B 109.5
N1 C6 H6C 109.5
H6A C6 H6C 109.5
H6B C6 H6C 109.5

loop_
_geom_bond_atom_site_label_1
_geom_bond_atom_site_label_2
_geom_bond_distance
O1 C1 1.259(2)
O2 C2 1.423(2)
O2 H5 0.862(17)
O3 C3 1.425(2)
O3 H6 0.874(17)
O4 C4 1.252(2)
N1 C1 1.332(2)
N1 C6 1.466(2)
N1 H4 0.861(16)
N2 C4 1.337(2)
N2 C5 1.465(2)
N2 H7 0.851(16)
C1 C2 1.534(2)
C2 C3 1.542(2)
C2 H2 1.0000
C3 C4 1.538(2)
C3 H3 1.0000
C5 H5A 0.9800
C5 H5B 0.9800
C5 H5C 0.9800
C6 H6A 0.9800
C6 H6B 0.9800
C6 H6C 0.9800

loop_
_geom_hbond_atom_site_label_D
_geom_hbond_atom_site_label_H
_geom_hbond_atom_site_label_A
_geom_hbond_distance_DH
_geom_hbond_distance_HA
_geom_hbond_distance_DA
_geom_hbond_angle_DHA
_geom_hbond_site_symmetry_A
N1 H4 O1 0.861(16) 2.121(18) 2.8985(18) 150(2) 8_565
N2 H7 O3 0.851(16) 2.274(19) 2.9562(19) 137.2(19) 5_665
O2 H5 O1 0.862(17) 1.901(18) 2.7527(17) 169(3) 7_755
O3 H6 O4 0.874(17) 1.795(18) 2.6646(17) 173(3) 3_465

loop_
_geom_torsion_atom_site_label_1
_geom_torsion_atom_site_label_2
_geom_torsion_atom_site_label_3
_geom_torsion_atom_site_label_4
_geom_torsion
C6 N1 C1 O1 -3.3(3)
C6 N1 C1 C2 175.44(15)
O1 C1 C2 O2 -177.32(14)
N1 C1 C2 O2 3.9(2)
O1 C1 C2 C3 -54.79(19)
N1 C1 C2 C3 126.43(15)
O2 C2 C3 O3 57.50(17)
C1 C2 C3 O3 -65.40(16)
O2 C2 C3 C4 -66.30(16)
C1 C2 C3 C4 170.80(13)
C5 N2 C4 O4 0.3(3)
C5 N2 C4 C3 178.68(15)
O3 C3 C4 O4 -171.69(14)
C2 C3 C4 O4 -49.8(2)
O3 C3 C4 N2 9.9(2)
C2 C3 C4 N2 131.80(15)
